data_7100172
loop_
_publ_author_name
'A. Charette'
'Christopher Kendall'
'Claude Y. Legault'

_publ_section_title
;
Structure and Reactivity of a New Anionic
N-Heterocyclic Carbene Silver(I) Complex
;
_journal_name_full 'Chemical Communications'
_journal_paper_doi 10.1039/b506232b
_journal_year 2005
_chemical_formula_moiety 'C38 H36 Cu N6 O2'
_chemical_formula_sum 'C38 H36 Cu N6 O2'
_chemical_formula_weight 672.27
_space_group_IT_number 14
_symmetry_cell_setting monoclinic
_symmetry_space_group_name_Hall '-P 2ybc'
_symmetry_space_group_name_H-M 'P 1 21/c 1'
_cell_angle_alpha 90.00
_cell_angle_beta 91.2230(10)
_cell_angle_gamma 90.00
_cell_formula_units_Z 4
_cell_length_a 10.6331(2)
_cell_length_b 13.8447(2)
_cell_length_c 21.9638(4)
_cell_measurement_temperature 100(2)
_cell_volume 3232.60(10)
_diffrn_ambient_temperature 100(2)
_exptl_crystal_density_diffrn 1.381
_cod_depositor_comments
;
The following automatic conversions were performed:
'_symmetry_cell_setting' value 'Monoclinic' changed to 'monoclinic'
according to '/home/saulius/struct/CIF-dictionaries/cif_core.dic'
dictionary named 'cif_core.dic' version 2.4.1 from
2010-06-29.

'_geom_bond_publ_flag' value 'Y' changed to 'y' according to
'/home/saulius/struct/CIF-dictionaries/cif_core.dic' dictionary named
'cif_core.dic' version 2.4.1 from 2010-06-29 (54 times).

Automatic conversion script
Id: cif_fix_enum 1527 2010-12-29 10:47:43Z saulius 
;
_cod_original_sg_symbol_H-M 'P 21/c'
_cod_database_code 7100172

loop_
_symmetry_equiv_pos_as_xyz
'x, y, z'
'-x, y+1/2, -z+1/2'
'-x, -y, -z'
'x, -y-1/2, z-1/2'

loop_
_atom_site_label
_atom_site_type_symbol
_atom_site_fract_x
_atom_site_fract_y
_atom_site_fract_z
_atom_site_U_iso_or_equiv
_atom_site_adp_type
_atom_site_occupancy
_atom_site_symmetry_multiplicity
_atom_site_calc_flag
_atom_site_refinement_flags
_atom_site_disorder_assembly
_atom_site_disorder_group
Cu Cu 0.24544(6) 0.75496(5) 0.13327(3) 0.0205(2) Uani 1 1 d . . .
C11 C 0.0875(4) 0.8235(3) 0.1200(2) 0.0209(10) Uani 1 1 d . . .
N12 N -0.0279(4) 0.7841(3) 0.1291(2) 0.0255(9) Uani 1 1 d . . .
C13 C -0.1229(5) 0.8486(4) 0.1162(3) 0.0385(14) Uani 1 1 d . . .
H13 H -0.2106 0.8382 0.1202 0.046 Uiso 1 1 calc R . .
C14 C -0.0665(5) 0.9297(4) 0.0966(3) 0.0377(14) Uani 1 1 d . . .
H14 H -0.1076 0.9873 0.0837 0.045 Uiso 1 1 calc R . .
N15 N 0.0611(4) 0.9140(3) 0.0987(2) 0.0281(10) Uani 1 1 d . . .
N121 N -0.0613(4) 0.6924(3) 0.1508(2) 0.0275(10) Uani 1 1 d . . .
C122 C 0.0316(4) 0.6312(3) 0.1607(2) 0.0210(10) Uani 1 1 d . . .
O122 O 0.1486(3) 0.6413(2) 0.15571(16) 0.0252(8) Uani 1 1 d . . .
C123 C -0.0128(5) 0.5323(3) 0.1818(2) 0.0241(10) Uani 1 1 d . . .
C124 C 0.0758(5) 0.4709(4) 0.2086(2) 0.0292(11) Uani 1 1 d . . .
H124 H 0.1606 0.4916 0.2135 0.035 Uiso 1 1 calc R . .
C125 C 0.0408(5) 0.3788(4) 0.2282(3) 0.0333(12) Uani 1 1 d . . .
H125 H 0.1017 0.3368 0.2461 0.040 Uiso 1 1 calc R . .
C126 C -0.0817(5) 0.3495(4) 0.2213(3) 0.0354(13) Uani 1 1 d . . .
H126 H -0.1057 0.2871 0.2348 0.043 Uiso 1 1 calc R . .
C127 C -0.1708(5) 0.4102(4) 0.1949(3) 0.0346(13) Uani 1 1 d . . .
H127 H -0.2556 0.3894 0.1901 0.042 Uiso 1 1 calc R . .
C128 C -0.1359(5) 0.5023(4) 0.1753(2) 0.0282(11) Uani 1 1 d . . .
H128 H -0.1971 0.5442 0.1575 0.034 Uiso 1 1 calc R . .
C151 C 0.1555(4) 0.9824(3) 0.0795(2) 0.0252(11) Uani 1 1 d . . .
C152 C 0.1749(5) 1.0654(4) 0.1144(2) 0.0275(11) Uani 1 1 d . . .
C153 C 0.2708(5) 1.1273(3) 0.0960(3) 0.0298(12) Uani 1 1 d . . .
H153 H 0.2870 1.1840 0.1191 0.036 Uiso 1 1 calc R . .
C154 C 0.3431(5) 1.1095(4) 0.0458(3) 0.0344(13) Uani 1 1 d . . .
C155 C 0.3165(5) 1.0272(4) 0.0111(3) 0.0377(13) Uani 1 1 d . . .
H155 H 0.3635 1.0147 -0.0243 0.045 Uiso 1 1 calc R . .
C156 C 0.2222(5) 0.9630(4) 0.0278(3) 0.0318(12) Uani 1 1 d . . .
C157 C 0.1005(5) 1.0868(4) 0.1697(3) 0.0379(13) Uani 1 1 d . . .
H15A H 0.1463 1.1336 0.1953 0.057 Uiso 1 1 calc R . .
H15B H 0.0879 1.0271 0.1927 0.057 Uiso 1 1 calc R . .
H15C H 0.0187 1.1138 0.1574 0.057 Uiso 1 1 calc R . .
C158 C 0.4480(6) 1.1777(5) 0.0292(3) 0.0498(17) Uani 1 1 d . . .
H15D H 0.4854 1.1563 -0.0089 0.075 Uiso 1 1 calc R . .
H15E H 0.5125 1.1779 0.0617 0.075 Uiso 1 1 calc R . .
H15F H 0.4141 1.2430 0.0239 0.075 Uiso 1 1 calc R . .
C159 C 0.1955(7) 0.8749(4) -0.0104(3) 0.0548(19) Uani 1 1 d . . .
H15G H 0.2135 0.8167 0.0137 0.082 Uiso 1 1 calc R . .
H15H H 0.2489 0.8757 -0.0462 0.082 Uiso 1 1 calc R . .
H15I H 0.1069 0.8749 -0.0235 0.082 Uiso 1 1 calc R . .
C21 C 0.4015(4) 0.6914(3) 0.1128(2) 0.0216(10) Uani 1 1 d . . .
N22 N 0.5177(4) 0.7320(3) 0.1210(2) 0.0248(9) Uani 1 1 d . . .
C23 C 0.6114(5) 0.6707(4) 0.1019(3) 0.0343(13) Uani 1 1 d . . .
H23 H 0.6994 0.6828 0.1030 0.041 Uiso 1 1 calc R . .
C24 C 0.5539(5) 0.5911(4) 0.0815(3) 0.0412(15) Uani 1 1 d . . .
H24 H 0.5937 0.5354 0.0655 0.049 Uiso 1 1 calc R . .
N25 N 0.4278(4) 0.6039(3) 0.0879(2) 0.0282(10) Uani 1 1 d . . .
N221 N 0.5530(4) 0.8233(3) 0.1438(2) 0.0277(10) Uani 1 1 d . . .
C222 C 0.4604(4) 0.8799(3) 0.1609(2) 0.0211(10) Uani 1 1 d . . .
O222 O 0.3435(3) 0.8665(2) 0.16193(16) 0.0260(8) Uani 1 1 d . . .
C223 C 0.5056(5) 0.9781(3) 0.1831(2) 0.0245(10) Uani 1 1 d . . .
C224 C 0.4209(5) 1.0360(3) 0.2140(2) 0.0268(11) Uani 1 1 d . . .
H224 H 0.3385 1.0129 0.2213 0.032 Uiso 1 1 calc R . .
C225 C 0.4566(5) 1.1287(4) 0.2345(3) 0.0305(12) Uani 1 1 d . . .
H225 H 0.3985 1.1679 0.2555 0.037 Uiso 1 1 calc R . .
C226 C 0.5761(5) 1.1621(4) 0.2238(3) 0.0340(13) Uani 1 1 d . . .
H226 H 0.6008 1.2244 0.2378 0.041 Uiso 1 1 calc R . .
C227 C 0.6602(5) 1.1051(4) 0.1928(3) 0.0365(13) Uani 1 1 d . . .
H227 H 0.7424 1.1285 0.1854 0.044 Uiso 1 1 calc R . .
C228 C 0.6246(5) 1.0129(4) 0.1723(3) 0.0307(12) Uani 1 1 d . . .
H228 H 0.6827 0.9743 0.1509 0.037 Uiso 1 1 calc R . .
C251 C 0.3342(4) 0.5331(4) 0.0685(3) 0.0283(12) Uani 1 1 d . . .
C252 C 0.3168(5) 0.4530(4) 0.1060(2) 0.0294(11) Uani 1 1 d . . .
C253 C 0.2240(5) 0.3869(4) 0.0876(3) 0.0330(12) Uani 1 1 d . . .
H253 H 0.2085 0.3321 0.1124 0.040 Uiso 1 1 calc R . .
C254 C 0.1538(5) 0.3992(4) 0.0339(3) 0.0340(13) Uani 1 1 d . . .
C255 C 0.1756(5) 0.4779(4) -0.0018(3) 0.0344(13) Uani 1 1 d . . .
H255 H 0.1275 0.4865 -0.0384 0.041 Uiso 1 1 calc R . .
C256 C 0.2675(5) 0.5464(4) 0.0145(2) 0.0292(12) Uani 1 1 d . . .
C257 C 0.3919(5) 0.4382(4) 0.1638(3) 0.0391(14) Uani 1 1 d . . .
H25A H 0.3612 0.3807 0.1848 0.059 Uiso 1 1 calc R . .
H25B H 0.3828 0.4948 0.1901 0.059 Uiso 1 1 calc R . .
H25C H 0.4808 0.4294 0.1542 0.059 Uiso 1 1 calc R . .
C258 C 0.0562(5) 0.3239(4) 0.0155(3) 0.0430(15) Uani 1 1 d . . .
H25D H 0.0109 0.3453 -0.0214 0.064 Uiso 1 1 calc R . .
H25E H -0.0034 0.3156 0.0485 0.064 Uiso 1 1 calc R . .
H25F H 0.0982 0.2623 0.0076 0.064 Uiso 1 1 calc R . .
C259 C 0.2942(6) 0.6297(4) -0.0274(3) 0.0408(14) Uani 1 1 d . . .
H25G H 0.2668 0.6901 -0.0086 0.061 Uiso 1 1 calc R . .
H25H H 0.2486 0.6203 -0.0662 0.061 Uiso 1 1 calc R . .
H25I H 0.3847 0.6329 -0.0347 0.061 Uiso 1 1 calc R . .

loop_
_atom_site_aniso_label
_atom_site_aniso_U_11
_atom_site_aniso_U_22
_atom_site_aniso_U_33
_atom_site_aniso_U_23
_atom_site_aniso_U_13
_atom_site_aniso_U_12
Cu 0.0212(4) 0.0144(3) 0.0259(4) 0.0002(3) 0.0001(2) -0.0002(3)
C11 0.012(2) 0.016(2) 0.034(3) 0.0029(19) -0.0014(18) 0.0043(16)
N12 0.016(2) 0.017(2) 0.043(3) -0.0006(18) -0.0037(17) -0.0003(15)
C13 0.024(3) 0.024(3) 0.067(4) -0.001(3) -0.003(3) -0.003(2)
C14 0.023(3) 0.024(3) 0.066(4) 0.007(3) -0.011(3) -0.002(2)
N15 0.025(2) 0.017(2) 0.041(3) 0.0039(18) -0.0060(18) -0.0003(16)
N121 0.021(2) 0.013(2) 0.048(3) 0.0043(18) 0.0020(18) -0.0051(15)
C122 0.025(3) 0.017(2) 0.022(3) -0.0033(18) 0.0020(18) 0.0002(17)
O122 0.0199(19) 0.0175(16) 0.038(2) 0.0031(14) 0.0055(14) -0.0015(12)
C123 0.029(3) 0.019(2) 0.024(3) -0.0022(19) 0.0036(19) -0.0003(19)
C124 0.030(3) 0.024(3) 0.034(3) -0.001(2) 0.006(2) -0.005(2)
C125 0.040(3) 0.027(3) 0.034(3) 0.005(2) 0.008(2) 0.003(2)
C126 0.051(4) 0.018(3) 0.038(3) 0.003(2) 0.012(2) -0.005(2)
C127 0.032(3) 0.032(3) 0.040(3) -0.004(2) 0.006(2) -0.017(2)
C128 0.027(3) 0.025(3) 0.033(3) 0.001(2) 0.003(2) -0.0012(19)
C151 0.025(3) 0.017(2) 0.034(3) 0.004(2) -0.007(2) -0.0023(18)
C152 0.030(3) 0.022(3) 0.031(3) 0.007(2) -0.004(2) 0.0011(19)
C153 0.041(3) 0.013(2) 0.035(3) 0.007(2) -0.007(2) -0.0058(19)
C154 0.035(3) 0.026(3) 0.042(3) 0.017(2) -0.001(2) -0.002(2)
C155 0.048(4) 0.034(3) 0.031(3) 0.007(2) 0.005(2) 0.004(2)
C156 0.040(3) 0.020(3) 0.035(3) 0.008(2) -0.005(2) 0.006(2)
C157 0.043(4) 0.029(3) 0.042(4) 0.001(2) 0.007(3) -0.001(2)
C158 0.046(4) 0.040(4) 0.063(5) 0.015(3) 0.007(3) -0.010(3)
C159 0.107(6) 0.023(3) 0.034(4) 0.002(3) 0.005(3) 0.000(3)
C21 0.020(3) 0.016(2) 0.029(3) 0.0003(19) -0.0011(18) -0.0010(17)
N22 0.016(2) 0.022(2) 0.037(2) -0.0014(17) 0.0016(16) 0.0008(15)
C23 0.011(3) 0.029(3) 0.064(4) -0.011(3) 0.010(2) -0.0024(19)
C24 0.024(3) 0.028(3) 0.072(5) -0.016(3) 0.010(3) -0.001(2)
N25 0.023(2) 0.018(2) 0.044(3) -0.0092(18) 0.0040(18) -0.0024(16)
N221 0.023(2) 0.020(2) 0.040(3) -0.0029(18) -0.0001(18) -0.0022(16)
C222 0.021(3) 0.017(2) 0.025(3) 0.0034(19) -0.0028(18) -0.0031(17)
O222 0.0204(19) 0.0182(17) 0.039(2) -0.0038(15) -0.0011(14) -0.0021(13)
C223 0.026(3) 0.017(2) 0.030(3) 0.002(2) -0.0045(19) -0.0011(18)
C224 0.026(3) 0.022(3) 0.032(3) -0.001(2) -0.003(2) 0.0004(19)
C225 0.032(3) 0.023(3) 0.037(3) -0.005(2) -0.005(2) 0.005(2)
C226 0.048(4) 0.022(3) 0.032(3) -0.003(2) -0.010(2) -0.002(2)
C227 0.037(3) 0.028(3) 0.045(4) 0.002(2) 0.000(2) -0.016(2)
C228 0.023(3) 0.029(3) 0.040(3) -0.004(2) 0.001(2) 0.000(2)
C251 0.017(3) 0.022(3) 0.046(3) -0.014(2) 0.009(2) -0.0022(18)
C252 0.029(3) 0.023(3) 0.037(3) -0.010(2) 0.006(2) -0.001(2)
C253 0.036(3) 0.020(3) 0.043(3) -0.009(2) 0.007(2) -0.004(2)
C254 0.030(3) 0.028(3) 0.044(4) -0.019(2) 0.004(2) -0.003(2)
C255 0.034(3) 0.027(3) 0.043(3) -0.010(2) -0.001(2) 0.000(2)
C256 0.027(3) 0.026(3) 0.036(3) -0.009(2) 0.005(2) 0.001(2)
C257 0.031(3) 0.032(3) 0.054(4) -0.009(3) 0.000(3) -0.002(2)
C258 0.036(4) 0.034(3) 0.058(4) -0.010(3) -0.003(3) -0.010(2)
C259 0.054(4) 0.027(3) 0.042(4) -0.008(2) 0.004(3) -0.004(2)

loop_
_geom_bond_atom_site_label_1
_geom_bond_atom_site_label_2
_geom_bond_site_symmetry_1
_geom_bond_site_symmetry_2
_geom_bond_distance
_geom_bond_publ_flag
Cu C21 . . 1.939(5) y
Cu C11 . . 1.945(4) y
Cu O122 . . 1.950(3) y
Cu O222 . . 1.959(3) y
C11 N12 . . 1.362(6) y
C11 N15 . . 1.365(6) y
N12 C13 . . 1.373(6) y
N12 N121 . . 1.403(5) y
C13 C14 . . 1.347(7) y
C13 H13 . . 0.95 ?
C14 N15 . . 1.374(6) y
C14 H14 . . 0.95 ?
N15 C151 . . 1.449(6) y
N121 C122 . . 1.316(6) y
C122 O122 . . 1.259(5) y
C122 C123 . . 1.524(6) y
C123 C128 . . 1.378(7) y
C123 C124 . . 1.390(7) y
C124 C125 . . 1.399(7) y
C124 H124 . . 0.95 ?
C125 C126 . . 1.369(7) y
C125 H125 . . 0.95 ?
C126 C127 . . 1.385(8) y
C126 H126 . . 0.95 ?
C127 C128 . . 1.398(7) y
C127 H127 . . 0.95 ?
C128 H128 . . 0.95 ?
C151 C156 . . 1.380(8) y
C151 C152 . . 1.393(7) y
C152 C153 . . 1.398(7) y
C152 C157 . . 1.494(7) y
C153 C154 . . 1.379(8) y
C153 H153 . . 0.95 ?
C154 C155 . . 1.397(8) y
C154 C158 . . 1.512(7) y
C155 C156 . . 1.395(7) y
C155 H155 . . 0.95 ?
C156 C159 . . 1.504(7) y
C157 H15a . . 0.98 ?
C157 H15b . . 0.98 ?
C157 H15c . . 0.98 ?
C158 H15d . . 0.98 ?
C158 H15e . . 0.98 ?
C158 H15f . . 0.98 ?
C159 H15g . . 0.98 ?
C159 H15h . . 0.98 ?
C159 H15i . . 0.98 ?
C21 N25 . . 1.361(6) y
C21 N22 . . 1.367(6) y
N22 C23 . . 1.382(6) y
N22 N221 . . 1.407(5) y
C23 C24 . . 1.333(7) y
C23 H23 . . 0.95 ?
C24 N25 . . 1.363(6) y
C24 H24 . . 0.95 ?
N25 C251 . . 1.454(6) y
N221 C222 . . 1.320(6) y
C222 O222 . . 1.257(5) y
C222 C223 . . 1.519(6) y
C223 C228 . . 1.379(7) y
C223 C224 . . 1.393(7) y
C224 C225 . . 1.408(6) y
C224 H224 . . 0.95 ?
C225 C226 . . 1.377(7) y
C225 H225 . . 0.95 ?
C226 C227 . . 1.382(8) y
C226 H226 . . 0.95 ?
C227 C228 . . 1.403(7) y
C227 H227 . . 0.95 ?
C228 H228 . . 0.95 ?
C251 C256 . . 1.381(7) y
C251 C252 . . 1.396(7) y
C252 C253 . . 1.399(7) y
C252 C257 . . 1.499(8) y
C253 C254 . . 1.392(8) y
C253 H253 . . 0.95 ?
C254 C255 . . 1.365(8) y
C254 C258 . . 1.520(7) y
C255 C256 . . 1.403(7) y
C255 H255 . . 0.95 ?
C256 C259 . . 1.506(7) y
C257 H25a . . 0.98 ?
C257 H25b . . 0.98 ?
C257 H25c . . 0.98 ?
C258 H25d . . 0.98 ?
C258 H25e . . 0.98 ?
C258 H25f . . 0.98 ?
C259 H25g . . 0.98 ?
C259 H25h . . 0.98 ?
C259 H25i . . 0.98 ?
